data_4023699
loop_
_publ_author_name
'St\'ephane Perreault'
'Maude Poirier'
'Pascal L\'eviell\'e'
'Olivier Ren\'e'
'Pascal Joly'
'Yves Dory'
'Claude Spino'

_publ_section_title
;
 Mechanism and Regioselectivity of the Cycloaddition of Thiones
 Derived from Meldrum's Acid, Malonates, or Other Dicarbonyls
;
_journal_name_full 'Journal of Organic Chemistry'
_journal_page_first 7457
_journal_page_last 7466
_journal_paper_doi 10.1021/jo800945y
_journal_volume 73
_journal_year 2008
_chemical_formula_sum 'C11 H14 O4 S'
_chemical_formula_weight 242.28
_chemical_name_systematic
;
 ?
;
_space_group_IT_number 14
_symmetry_cell_setting monoclinic
_symmetry_space_group_name_Hall '-P 2ybc'
_symmetry_space_group_name_H-M 'P 1 21/c 1'
_atom_sites_solution_hydrogens geom
_atom_sites_solution_primary direct
_atom_sites_solution_secondary difmap
_audit_conform_dict_location ftp://ftp.iucr.org/pub/cif_core.dic
_audit_conform_dict_name cif_core.dic
_audit_conform_dict_version 2.3
_audit_creation_date 2006-12-06T10:35:05-00:00
_audit_creation_method 'WinGX routine CIF_UPDATE'
_cell_angle_alpha 90
_cell_angle_beta 99.483(11)
_cell_angle_gamma 90
_cell_formula_units_Z 4
_cell_length_a 7.5897(8)
_cell_length_b 9.957(6)
_cell_length_c 15.340(3)
_cell_measurement_reflns_used 22
_cell_measurement_temperature 198(2)
_cell_measurement_theta_max 40
_cell_measurement_theta_min 35
_cell_volume 1143.5(7)
_computing_cell_refinement Difrac
_computing_data_collection Difrac
_computing_data_reduction NRCVAX
_computing_structure_refinement 'SHELXL-97 (Sheldrick, 1997)'
_diffrn_ambient_temperature 198(2)
_diffrn_measured_fraction_theta_full 0.975
_diffrn_measured_fraction_theta_max 0.975
_diffrn_measurement_device_type CAD4
_diffrn_measurement_method Theta
_diffrn_radiation_monochromator graphite
_diffrn_radiation_type CuK\a
_diffrn_radiation_wavelength 1.54176
_diffrn_reflns_av_R_equivalents 0
_diffrn_reflns_av_unetI/netI 0.0159
_diffrn_reflns_limit_h_max 9
_diffrn_reflns_limit_h_min -9
_diffrn_reflns_limit_k_max 12
_diffrn_reflns_limit_k_min 0
_diffrn_reflns_limit_l_max 18
_diffrn_reflns_limit_l_min 0
_diffrn_reflns_number 2102
_diffrn_reflns_theta_full 69.85
_diffrn_reflns_theta_max 69.85
_diffrn_reflns_theta_min 5.32
_diffrn_standards_decay_% 0
_diffrn_standards_interval_count 100
_diffrn_standards_number 1
_exptl_absorpt_coefficient_mu 2.513
_exptl_absorpt_correction_T_max 0.5709
_exptl_absorpt_correction_T_min 0.4316
_exptl_absorpt_correction_type empirical
_exptl_absorpt_process_details 'Psi Scan'
_exptl_crystal_colour Colorless
_exptl_crystal_density_diffrn 1.407
_exptl_crystal_density_method 'not measured'
_exptl_crystal_description Needle
_exptl_crystal_F_000 512
_exptl_crystal_size_max 0.4
_exptl_crystal_size_mid 0.3
_exptl_crystal_size_min 0.25
_refine_diff_density_max 0.356
_refine_diff_density_min -0.364
_refine_diff_density_rms 0.069
_refine_ls_extinction_coef 0.0102(10)
_refine_ls_extinction_expression Fc^*^=kFc[1+0.001xFc^2^\l^3^/sin(2\q)]^-1/4^
_refine_ls_extinction_method SHELXL
_refine_ls_goodness_of_fit_ref 1.053
_refine_ls_hydrogen_treatment none
_refine_ls_matrix_type full
_refine_ls_number_parameters 149
_refine_ls_number_reflns 2102
_refine_ls_number_restraints 0
_refine_ls_restrained_S_all 1.053
_refine_ls_R_factor_all 0.0466
_refine_ls_R_factor_gt 0.0429
_refine_ls_shift/su_max 0
_refine_ls_shift/su_mean 0
_refine_ls_structure_factor_coef Fsqd
_refine_ls_weighting_details 'calc w=1/[\s^2^(Fo^2^)+(0.0848P)^2^+0.3747P] where P=(Fo^2^+2Fc^2^)/3'
_refine_ls_weighting_scheme calc
_refine_ls_wR_factor_gt 0.1169
_refine_ls_wR_factor_ref 0.1198
_reflns_number_gt 1925
_reflns_number_total 2102
_reflns_threshold_expression >2sigma(I)
_cod_data_source_file jo800945y_si_006.cif
_cod_data_source_block mp122
_cod_depositor_comments
;
The following automatic conversions were performed:
'_symmetry_cell_setting' value 'Monoclinic' changed to 'monoclinic'
according to '/home/saulius/struct/CIF-dictionaries/cif_core.dic'
dictionary named 'cif_core.dic' version 2.4.1 from
2010-06-29.

'_exptl_absorpt_correction_type' value 'Empirical' changed to
'empirical' according to
'/home/saulius/struct/CIF-dictionaries/cif_core.dic' dictionary named
'cif_core.dic' version 2.4.1 from 2010-06-29.

Automatic conversion script
Id: cif_fix_enum 1527 2010-12-29 10:47:43Z saulius 
;
_cod_original_sg_symbol_H-M 'P 21/c'
_cod_database_code 4023699

loop_
_symmetry_equiv_pos_as_xyz
'x, y, z'
'-x, y+1/2, -z+1/2'
'-x, -y, -z'
'x, -y-1/2, z-1/2'

loop_
_atom_site_label
_atom_site_type_symbol
_atom_site_fract_x
_atom_site_fract_y
_atom_site_fract_z
_atom_site_U_iso_or_equiv
_atom_site_adp_type
_atom_site_occupancy
_atom_site_symmetry_multiplicity
_atom_site_calc_flag
_atom_site_refinement_flags
_atom_site_disorder_assembly
_atom_site_disorder_group
S1 S 0.05536(6) 0.18925(5) 0.76780(3) 0.0279(2) Uani 1 1 d . . .
O4 O 0.05825(17) 0.33101(12) 0.97450(9) 0.0271(3) Uani 1 1 d . . .
O3 O -0.16602(16) 0.16413(12) 0.93648(8) 0.0239(3) Uani 1 1 d . . .
O1 O -0.09093(17) -0.03723(13) 0.89967(9) 0.0290(3) Uani 1 1 d . . .
C11 C -0.0516(2) 0.07963(17) 0.90780(11) 0.0215(4) Uani 1 1 d . . .
O2 O 0.33246(19) 0.29974(17) 0.95229(12) 0.0455(5) Uani 1 1 d . . .
C7 C 0.1807(2) 0.26177(18) 0.93838(12) 0.0258(4) Uani 1 1 d . . .
C5 C 0.2683(2) 0.03153(19) 0.89249(12) 0.0272(4) Uani 1 1 d . . .
H5A H 0.3241 0.0273 0.954 0.033 Uiso 1 1 calc R . .
H5B H 0.2124 -0.0549 0.8775 0.033 Uiso 1 1 calc R . .
C8 C -0.1307(2) 0.30457(17) 0.95609(12) 0.0230(4) Uani 1 1 d . . .
C9 C -0.2007(3) 0.3305(2) 1.04073(13) 0.0302(4) Uani 1 1 d . . .
H9A H -0.1389 0.2742 1.0866 0.045 Uiso 1 1 calc R . .
H9B H -0.3262 0.311 1.0324 0.045 Uiso 1 1 calc R . .
H9C H -0.1815 0.423 1.0572 0.045 Uiso 1 1 calc R . .
C10 C -0.2195(3) 0.3912(2) 0.88092(13) 0.0316(5) Uani 1 1 d . . .
H10A H -0.2053 0.4841 0.8974 0.047 Uiso 1 1 calc R . .
H10B H -0.3444 0.3698 0.8679 0.047 Uiso 1 1 calc R . .
H10C H -0.1655 0.375 0.8296 0.047 Uiso 1 1 calc R . .
C6 C 0.1205(2) 0.13787(17) 0.88409(11) 0.0217(4) Uani 1 1 d . . .
C4 C 0.4125(2) 0.05009(18) 0.83783(12) 0.0265(4) Uani 1 1 d . . .
H4 H 0.5121 -0.0049 0.8521 0.032 Uiso 1 1 calc R . .
C3 C 0.5652(3) 0.1390(2) 0.71873(14) 0.0346(5) Uani 1 1 d . . .
H3A H 0.6581 0.0785 0.7442 0.052 Uiso 1 1 calc R . .
H3B H 0.6121 0.2286 0.7192 0.052 Uiso 1 1 calc R . .
H3C H 0.521 0.1125 0.659 0.052 Uiso 1 1 calc R . .
C1 C 0.2713(3) 0.2370(2) 0.74398(14) 0.0327(5) Uani 1 1 d . . .
H1A H 0.2613 0.2525 0.6809 0.039 Uiso 1 1 calc R . .
H1B H 0.3062 0.3212 0.7737 0.039 Uiso 1 1 calc R . .
C2 C 0.4162(2) 0.13500(19) 0.77151(12) 0.0261(4) Uani 1 1 d . . .

loop_
_atom_site_aniso_label
_atom_site_aniso_U_11
_atom_site_aniso_U_22
_atom_site_aniso_U_33
_atom_site_aniso_U_23
_atom_site_aniso_U_13
_atom_site_aniso_U_12
S1 0.0233(3) 0.0358(3) 0.0238(3) 0.00641(16) 0.00149(19) 0.00270(17)
O4 0.0238(7) 0.0217(6) 0.0342(7) -0.0067(5) 0.0006(5) -0.0039(5)
O3 0.0212(6) 0.0199(6) 0.0306(7) -0.0025(5) 0.0043(5) -0.0031(5)
O1 0.0301(7) 0.0203(6) 0.0363(7) -0.0047(5) 0.0046(6) -0.0047(5)
C11 0.0225(8) 0.0203(8) 0.0197(8) 0.0007(6) -0.0021(6) -0.0012(7)
O2 0.0238(8) 0.0462(9) 0.0660(11) -0.0235(8) 0.0059(7) -0.0103(6)
C7 0.0238(9) 0.0223(9) 0.0292(9) -0.0009(7) -0.0014(7) -0.0021(7)
C5 0.0269(9) 0.0238(9) 0.0308(9) 0.0055(7) 0.0045(7) 0.0055(7)
C8 0.0213(8) 0.0188(8) 0.0278(9) -0.0027(6) 0.0012(7) -0.0013(6)
C9 0.0357(11) 0.0271(9) 0.0284(10) -0.0030(7) 0.0074(8) -0.0021(8)
C10 0.0329(10) 0.0275(10) 0.0333(10) 0.0034(8) 0.0020(8) 0.0050(8)
C6 0.0221(8) 0.0208(8) 0.0212(8) 0.0017(7) 0.0004(7) 0.0008(7)
C4 0.0209(8) 0.0235(9) 0.0342(10) -0.0023(7) 0.0021(7) 0.0013(7)
C3 0.0285(10) 0.0388(11) 0.0379(11) -0.0039(9) 0.0094(8) -0.0060(9)
C1 0.0299(10) 0.0343(10) 0.0357(10) 0.0107(8) 0.0104(8) 0.0020(8)
C2 0.0229(9) 0.0260(9) 0.0294(9) -0.0033(7) 0.0046(7) -0.0031(7)

loop_
_atom_type_symbol
_atom_type_description
_atom_type_scat_dispersion_real
_atom_type_scat_dispersion_imag
_atom_type_scat_source
C C 0.0181 0.0091 'International Tables Vol C Tables 4.2.6.8 and 6.1.1.4'
H H 0 0 'International Tables Vol C Tables 4.2.6.8 and 6.1.1.4'
O O 0.0492 0.0322 'International Tables Vol C Tables 4.2.6.8 and 6.1.1.4'
S S 0.3331 0.5567 'International Tables Vol C Tables 4.2.6.8 and 6.1.1.4'

loop_
_geom_angle_atom_site_label_1
_geom_angle_atom_site_label_2
_geom_angle_atom_site_label_3
_geom_angle
_geom_angle_site_symmetry_1
_geom_angle_site_symmetry_3
_geom_angle_publ_flag
C1 S1 C6 99.30(9) . . ?
C7 O4 C8 123.92(14) . . ?
C11 O3 C8 124.75(14) . . ?
O1 C11 O3 118.72(16) . . ?
O1 C11 C6 123.37(16) . . ?
O3 C11 C6 117.88(15) . . ?
O2 C7 O4 118.26(17) . . ?
O2 C7 C6 123.27(17) . . ?
O4 C7 C6 118.45(15) . . ?
C4 C5 C6 117.41(15) . . ?
O4 C8 O3 111.22(13) . . ?
O4 C8 C9 106.33(15) . . ?
O3 C8 C9 105.45(14) . . ?
O4 C8 C10 110.53(15) . . ?
O3 C8 C10 110.50(15) . . ?
C9 C8 C10 112.65(16) . . ?
C7 C6 C11 111.73(15) . . ?
C7 C6 C5 111.48(15) . . ?
C11 C6 C5 111.13(14) . . ?
C7 C6 S1 108.31(12) . . ?
C11 C6 S1 103.42(11) . . ?
C5 C6 S1 110.44(12) . . ?
C2 C4 C5 128.22(17) . . ?
C2 C1 S1 114.33(14) . . ?
C4 C2 C3 123.08(17) . . ?
C4 C2 C1 122.55(17) . . ?
C3 C2 C1 114.36(17) . . ?

loop_
_geom_bond_atom_site_label_1
_geom_bond_atom_site_label_2
_geom_bond_distance
_geom_bond_site_symmetry_2
_geom_bond_publ_flag
S1 C1 1.801(2) . ?
S1 C6 1.8434(17) . ?
O4 C7 1.348(2) . ?
O4 C8 1.440(2) . ?
O3 C11 1.335(2) . ?
O3 C8 1.446(2) . ?
O1 C11 1.203(2) . ?
C11 C6 1.527(2) . ?
O2 C7 1.198(2) . ?
C7 C6 1.516(2) . ?
C5 C4 1.496(3) . ?
C5 C6 1.532(2) . ?
C8 C9 1.504(3) . ?
C8 C10 1.508(3) . ?
C4 C2 1.327(3) . ?
C3 C2 1.496(3) . ?
C1 C2 1.506(3) . ?

loop_
_geom_torsion_atom_site_label_1
_geom_torsion_atom_site_label_2
_geom_torsion_atom_site_label_3
_geom_torsion_atom_site_label_4
_geom_torsion
_geom_torsion_site_symmetry_1
_geom_torsion_site_symmetry_2
_geom_torsion_site_symmetry_3
_geom_torsion_site_symmetry_4
_geom_torsion_publ_flag
C8 O3 C11 O1 174.81(16) . . . . ?
C8 O3 C11 C6 -7.2(2) . . . . ?
C8 O4 C7 O2 173.57(19) . . . . ?
C8 O4 C7 C6 -7.9(2) . . . . ?
C7 O4 C8 O3 30.6(2) . . . . ?
C7 O4 C8 C9 144.90(16) . . . . ?
C7 O4 C8 C10 -92.5(2) . . . . ?
C11 O3 C8 O4 -22.5(2) . . . . ?
C11 O3 C8 C9 -137.35(16) . . . . ?
C11 O3 C8 C10 100.65(19) . . . . ?
O2 C7 C6 C11 156.05(19) . . . . ?
O4 C7 C6 C11 -22.4(2) . . . . ?
O2 C7 C6 C5 31.0(3) . . . . ?
O4 C7 C6 C5 -147.42(16) . . . . ?
O2 C7 C6 S1 -90.7(2) . . . . ?
O4 C7 C6 S1 90.88(17) . . . . ?
O1 C11 C6 C7 -152.44(16) . . . . ?
O3 C11 C6 C7 29.6(2) . . . . ?
O1 C11 C6 C5 -27.2(2) . . . . ?
O3 C11 C6 C5 154.83(15) . . . . ?
O1 C11 C6 S1 91.27(17) . . . . ?
O3 C11 C6 S1 -86.67(15) . . . . ?
C4 C5 C6 C7 -80.0(2) . . . . ?
C4 C5 C6 C11 154.62(15) . . . . ?
C4 C5 C6 S1 40.44(19) . . . . ?
C1 S1 C6 C7 67.66(14) . . . . ?
C1 S1 C6 C11 -173.66(12) . . . . ?
C1 S1 C6 C5 -54.68(14) . . . . ?
C6 C5 C4 C2 -12.1(3) . . . . ?
C6 S1 C1 C2 48.78(17) . . . . ?
C5 C4 C2 C3 -176.76(18) . . . . ?
C5 C4 C2 C1 4.1(3) . . . . ?
S1 C1 C2 C4 -27.6(3) . . . . ?
S1 C1 C2 C3 153.27(14) . . . . ?

loop_
_cod_related_entry_id
_cod_related_entry_database
_cod_related_entry_code
1 ChemSpider 30658751
